data_7706253
loop_
_publ_author_name
'Knippen, Katharina'
'Bredenk\"otter, Bj\"orn'
'Kanschat, Lisa'
'Kraft, Maryana'
'Vermeyen, Tom'
'Herrebout, Wouter'
'Sugimoto, Kunihisa'
'Bultinck, Patrick'
'Volkmer, Dirk'

_publ_section_title
;
 CFA-18: a homochiral metal-organic framework (MOF) constructed from rigid
 enantiopure bistriazolate linker molecules.
;
_journal_issue 44
_journal_name_full 'Dalton transactions (Cambridge, England : 2003)'
_journal_page_first 15758
_journal_page_last 15768
_journal_paper_doi 10.1039/d0dt02847a
_journal_volume 49
_journal_year 2020
_chemical_absolute_configuration rm
_chemical_formula_sum 'C21 H22 N6'
_chemical_formula_weight 358.44
_space_group_crystal_system trigonal
_space_group_IT_number 152
_space_group_name_Hall 'P 31 2"'
_space_group_name_H-M_alt 'P 31 2 1'
_atom_sites_solution_hydrogens difmap
_audit_creation_method SHELXL-2018/3
_audit_update_record
;
2020-10-05 deposited with the CCDC.	2020-10-29 downloaded from the CCDC.
;
_cell_angle_alpha 90
_cell_angle_beta 90
_cell_angle_gamma 120
_cell_formula_units_Z 3
_cell_length_a 9.0638(3)
_cell_length_b 9.0638(3)
_cell_length_c 22.3036(9)
_cell_measurement_reflns_used 6739
_cell_measurement_temperature 100(2)
_cell_measurement_theta_max 25.037
_cell_measurement_theta_min 2.595
_cell_volume 1586.81(10)
_computing_cell_refinement 'SAINT V8.27B (Bruker AXS Inc., 2012)'
_computing_data_collection 'Bruker Instrument Service v3.0.25'
_computing_data_reduction 'SAINT V8.27B (Bruker AXS Inc., 2012)'
_computing_molecular_graphics 'Mercury, Diamond'
_computing_publication_material Word
_computing_structure_refinement 'SHELXL-2018/3 (Sheldrick, 2018)'
_computing_structure_solution 'SHELXT 2014/5 (Sheldrick, 2014)'
_diffrn_ambient_temperature 100(2)
_diffrn_measured_fraction_theta_full 1.000
_diffrn_measured_fraction_theta_max 1.000
_diffrn_measurement_device_type 'Bruker D8 Venture'
_diffrn_radiation_type MoK\a
_diffrn_radiation_wavelength 0.71073
_diffrn_reflns_av_R_equivalents 0.0922
_diffrn_reflns_av_unetI/netI 0.0472
_diffrn_reflns_Laue_measured_fraction_full 1.000
_diffrn_reflns_Laue_measured_fraction_max 1.000
_diffrn_reflns_limit_h_max 10
_diffrn_reflns_limit_h_min -10
_diffrn_reflns_limit_k_max 10
_diffrn_reflns_limit_k_min -10
_diffrn_reflns_limit_l_max 26
_diffrn_reflns_limit_l_min -26
_diffrn_reflns_number 17089
_diffrn_reflns_point_group_measured_fraction_full 1.000
_diffrn_reflns_point_group_measured_fraction_max 1.000
_diffrn_reflns_theta_full 25.037
_diffrn_reflns_theta_max 25.037
_diffrn_reflns_theta_min 2.595
_diffrn_source 'fine-focus sealed tube'
_exptl_absorpt_coefficient_mu 0.070
_exptl_absorpt_correction_T_max 0.7452
_exptl_absorpt_correction_T_min 0.6241
_exptl_absorpt_correction_type multi-scan
_exptl_absorpt_process_details 'SADABS V2014/5 (Bruker AXS Inc.)'
_exptl_crystal_colour colorless
_exptl_crystal_density_diffrn 1.125
_exptl_crystal_description needle
_exptl_crystal_F_000 570
_exptl_crystal_size_max 0.07
_exptl_crystal_size_mid 0.04
_exptl_crystal_size_min 0.04
_refine_diff_density_max 0.182
_refine_diff_density_min -0.208
_refine_diff_density_rms 0.049
_refine_ls_abs_structure_details
;
 Flack x determined using 552 quotients [(I+)-(I-)]/[(I+)+(I-)]
 (Parsons, Flack and Wagner, Acta Cryst. B69 (2013) 249-259).
;
_refine_ls_abs_structure_Flack 0.6(10)
_refine_ls_extinction_method none
_refine_ls_goodness_of_fit_ref 1.130
_refine_ls_hydrogen_treatment refall
_refine_ls_matrix_type full
_refine_ls_number_parameters 167
_refine_ls_number_reflns 1877
_refine_ls_number_restraints 0
_refine_ls_restrained_S_all 1.130
_refine_ls_R_factor_all 0.0680
_refine_ls_R_factor_gt 0.0540
_refine_ls_shift/su_max 0.000
_refine_ls_shift/su_mean 0.000
_refine_ls_structure_factor_coef Fsqd
_refine_ls_weighting_details 'w=1/[\s^2^(Fo^2^)+(0.0372P)^2^+0.7735P] where P=(Fo^2^+2Fc^2^)/3'
_refine_ls_weighting_scheme calc
_refine_ls_wR_factor_gt 0.0994
_refine_ls_wR_factor_ref 0.1038
_reflns_Friedel_coverage 0.667
_reflns_Friedel_fraction_full 1.000
_reflns_Friedel_fraction_max 1.000
_reflns_number_gt 1613
_reflns_number_total 1877
_reflns_threshold_expression 'I > 2\s(I)'
_cod_data_source_file d0dt02847a2.cif
_cod_data_source_block mo_LK61_0m
_cod_original_cell_volume 1586.81(12)
_cod_database_code 7706253
_shelx_shelxl_version_number 2018/3
_shelx_space_group_comment
;
The symmetry employed for this shelxl refinement is uniquely defined
by the following loop, which should always be used as a source of
symmetry information in preference to the above space-group names.
They are only intended as comments.
;

loop_
_space_group_symop_operation_xyz
'x, y, z'
'-y, x-y, z+1/3'
'-x+y, -x, z+2/3'
'y, x, -z'
'x-y, -y, -z+2/3'
'-x, -x+y, -z+1/3'

loop_
_atom_site_label
_atom_site_type_symbol
_atom_site_fract_x
_atom_site_fract_y
_atom_site_fract_z
_atom_site_U_iso_or_equiv
_atom_site_adp_type
_atom_site_occupancy
_atom_site_site_symmetry_order
_atom_site_calc_flag
_atom_site_refinement_flags_posn
_atom_site_refinement_flags_adp
_atom_site_refinement_flags_occupancy
_atom_site_disorder_assembly
_atom_site_disorder_group
N2 N 0.2543(4) 0.5022(4) 0.33858(13) 0.0188(7) Uani 1 1 d . . . . .
N3 N 0.3647(4) 0.4459(4) 0.32871(12) 0.0166(7) Uani 1 1 d . . . . .
N1 N 0.1122(4) 0.4012(4) 0.30986(12) 0.0187(7) Uani 1 1 d . . . . .
C7 C 0.000000 -0.0803(5) 0.166667 0.0171(11) Uani 1 2 d S T P . .
C2 C 0.2954(4) 0.3076(4) 0.29242(14) 0.0136(7) Uani 1 1 d . . . . .
C3 C 0.3594(5) 0.2088(4) 0.26700(15) 0.0164(8) Uani 1 1 d . . . . .
C6 C 0.0228(5) 0.1504(5) 0.24048(15) 0.0169(8) Uani 1 1 d . . . . .
C1 C 0.1320(4) 0.2789(4) 0.28008(14) 0.0150(8) Uani 1 1 d . . . . .
C5 C 0.0872(4) 0.0561(4) 0.21439(14) 0.0158(8) Uani 1 1 d . . . . .
C4 C 0.2524(5) 0.0850(4) 0.22771(13) 0.0152(8) Uani 1 1 d . . . . .
C9 C 0.2885(4) -0.0367(4) 0.19230(15) 0.0195(8) Uani 1 1 d . . . . .
C10 C 0.2615(6) -0.1855(5) 0.23276(18) 0.0246(9) Uani 1 1 d . . . . .
C11 C 0.4684(5) 0.0503(6) 0.16661(19) 0.0285(9) Uani 1 1 d . . . . .
C8 C 0.1515(5) -0.0968(5) 0.14219(15) 0.0193(8) Uani 1 1 d . . . . .
H1 H 0.473(6) 0.507(5) 0.3444(18) 0.036(12) Uiso 1 1 d . . . . .
H2 H 0.473(5) 0.232(4) 0.2768(14) 0.011(8) Uiso 1 1 d . . . . .
H3 H -0.087(5) 0.135(4) 0.2317(14) 0.015(9) Uiso 1 1 d . . . . .
H4 H 0.203(4) -0.022(4) 0.1073(15) 0.017(9) Uiso 1 1 d . . . . .
H5 H 0.115(4) -0.215(5) 0.1285(15) 0.018(9) Uiso 1 1 d . . . . .
H6 H 0.345(5) -0.147(5) 0.2661(16) 0.026(10) Uiso 1 1 d . . . . .
H7 H 0.274(5) -0.267(5) 0.2076(17) 0.031(11) Uiso 1 1 d . . . . .
H8 H 0.142(6) -0.248(5) 0.2511(18) 0.042(12) Uiso 1 1 d . . . . .
H9 H 0.555(4) 0.087(5) 0.2009(16) 0.021(10) Uiso 1 1 d . . . . .
H10 H 0.489(5) 0.148(5) 0.1416(17) 0.027(11) Uiso 1 1 d . . . . .
H11 H 0.485(5) -0.034(5) 0.1433(17) 0.038(11) Uiso 1 1 d . . . . .

loop_
_atom_site_aniso_label
_atom_site_aniso_U_11
_atom_site_aniso_U_22
_atom_site_aniso_U_33
_atom_site_aniso_U_23
_atom_site_aniso_U_13
_atom_site_aniso_U_12
N2 0.0176(17) 0.0228(16) 0.0182(15) -0.0013(13) -0.0023(13) 0.0118(14)
N3 0.0135(16) 0.0202(16) 0.0176(16) -0.0035(13) -0.0036(13) 0.0095(15)
N1 0.0177(16) 0.0250(18) 0.0166(14) -0.0049(13) -0.0025(13) 0.0130(14)
C7 0.024(3) 0.0161(19) 0.014(2) 0.0003(11) 0.001(2) 0.0118(14)
C2 0.0150(18) 0.0167(18) 0.0092(16) 0.0034(14) 0.0000(14) 0.0080(15)
C3 0.016(2) 0.024(2) 0.0141(17) 0.0053(15) 0.0022(15) 0.0140(16)
C6 0.0137(19) 0.023(2) 0.0163(18) 0.0039(16) -0.0019(14) 0.0108(17)
C1 0.0155(19) 0.0179(19) 0.0138(16) -0.0003(15) 0.0008(14) 0.0100(16)
C5 0.019(2) 0.021(2) 0.0106(17) 0.0026(16) 0.0023(15) 0.0128(16)
C4 0.0206(19) 0.0204(19) 0.0103(16) 0.0050(14) 0.0031(15) 0.0146(16)
C9 0.025(2) 0.0191(19) 0.0191(17) 0.0008(16) 0.0040(16) 0.0146(17)
C10 0.032(2) 0.028(2) 0.025(2) 0.0022(18) 0.0030(19) 0.023(2)
C11 0.028(2) 0.028(2) 0.032(2) 0.003(2) 0.009(2) 0.017(2)
C8 0.026(2) 0.019(2) 0.0148(18) 0.0008(16) 0.0048(16) 0.0126(18)

loop_
_atom_type_symbol
_atom_type_description
_atom_type_scat_dispersion_real
_atom_type_scat_dispersion_imag
_atom_type_scat_source
C C 0.0033 0.0016 'International Tables Vol C Tables 4.2.6.8 and 6.1.1.4'
H H 0.0000 0.0000 'International Tables Vol C Tables 4.2.6.8 and 6.1.1.4'
N N 0.0061 0.0033 'International Tables Vol C Tables 4.2.6.8 and 6.1.1.4'

loop_
_geom_angle_atom_site_label_1
_geom_angle_atom_site_label_2
_geom_angle_atom_site_label_3
_geom_angle
_geom_angle_site_symmetry_1
_geom_angle_site_symmetry_3
_geom_angle_publ_flag
N1 N2 N3 108.1(3) . . ?
N2 N3 C2 111.0(3) . . ?
N2 N1 C1 108.6(3) . . ?
C5 C7 C5 112.8(4) . 6 ?
C5 C7 C8 101.48(18) . . ?
C5 C7 C8 113.38(18) 6 . ?
C5 C7 C8 113.38(18) . 6 ?
C5 C7 C8 101.47(18) 6 6 ?
C8 C7 C8 114.8(4) . 6 ?
N3 C2 C1 104.4(3) . . ?
N3 C2 C3 133.0(3) . . ?
C1 C2 C3 122.5(3) . . ?
C4 C3 C2 115.5(3) . . ?
C5 C6 C1 116.0(3) . . ?
N1 C1 C2 107.9(3) . . ?
N1 C1 C6 130.6(3) . . ?
C2 C1 C6 121.4(3) . . ?
C6 C5 C4 122.1(3) . . ?
C6 C5 C7 126.1(3) . . ?
C4 C5 C7 111.7(3) . . ?
C3 C4 C5 122.3(3) . . ?
C3 C4 C9 127.3(3) . . ?
C5 C4 C9 110.4(3) . . ?
C4 C9 C11 112.5(3) . . ?
C4 C9 C10 109.5(3) . . ?
C11 C9 C10 109.6(3) . . ?
C4 C9 C8 101.7(3) . . ?
C11 C9 C8 111.8(3) . . ?
C10 C9 C8 111.5(3) . . ?
C7 C8 C9 107.7(2) . . ?

loop_
_geom_bond_atom_site_label_1
_geom_bond_atom_site_label_2
_geom_bond_distance
_geom_bond_site_symmetry_2
_geom_bond_publ_flag
N2 N1 1.315(4) . ?
N2 N3 1.350(4) . ?
N3 C2 1.354(4) . ?
N1 C1 1.379(4) . ?
C7 C5 1.519(4) . ?
C7 C5 1.519(4) 6 ?
C7 C8 1.553(4) . ?
C7 C8 1.553(5) 6 ?
C2 C1 1.397(4) . ?
C2 C3 1.407(5) . ?
C3 C4 1.371(5) . ?
C6 C5 1.382(5) . ?
C6 C1 1.401(5) . ?
C5 C4 1.416(5) . ?
C4 C9 1.520(5) . ?
C9 C11 1.524(5) . ?
C9 C10 1.537(5) . ?
C9 C8 1.553(5) . ?
